data_4103154
loop_
_publ_author_name
'Dmitry V. Peryshkov'
'Alexey A. Popov'
'Steven H. Strauss'

_publ_contact_author_address
;
Colorado State University
Fort Collins
Colorado
80523
USA
;
_publ_contact_author_email steven.strauss@colostate.edu
_publ_contact_author_fax +1-(970)-491-1801
_publ_contact_author_name 'S.H. Strauss'
_publ_contact_author_phone +1-(970)-491-5104
_publ_section_title
;
 Latent Porosity in Potassium Dodecafluoro-closo-dodecaborate(2-).
 Structures and Rapid Room Temperature Interconversions of Crystalline
 K2B12F12, K2(H2O)2B12F12, and K2(H2O)4B12F12 in the Presence of Water
 Vapor
;
_journal_name_full 'Journal of the American Chemical Society'
_journal_page_first 13902
_journal_page_last 13913
_journal_paper_doi 10.1021/ja105522d
_journal_volume 132
_journal_year 2010
_chemical_formula_moiety 'B12 F12, 4(H2 O), 2(K)'
_chemical_formula_sum 'B12 F12 H8 K2 O4'
_chemical_formula_weight 507.98
_chemical_name_common 'potassium dodecafluoro-closo-dodecaborate(2-) tetrahydrate'
_chemical_name_systematic
; 
 ? 
;
_space_group_IT_number 2
_symmetry_cell_setting triclinic
_symmetry_space_group_name_Hall '-P 1'
_symmetry_space_group_name_H-M 'P -1'
_atom_sites_solution_hydrogens difmap
_atom_sites_solution_primary direct
_atom_sites_solution_secondary difmap
_audit_creation_method SHELXL-97
_cell_angle_alpha 98.830(2)
_cell_angle_beta 102.056(2)
_cell_angle_gamma 104.958(2)
_cell_formula_units_Z 2
_cell_length_a 8.3988(3)
_cell_length_b 8.5982(4)
_cell_length_c 12.7454(5)
_cell_measurement_reflns_used 9694
_cell_measurement_temperature 110(2)
_cell_measurement_theta_max 29.65
_cell_measurement_theta_min 2.51
_cell_volume 848.39(6)
_computing_cell_refinement 'APEX2, v. 2.0-2, Bruker AXS, 2006'
_computing_data_collection 'APEX2, v. 2.0-2, Bruker AXS, 2006'
_computing_data_reduction 'APEX2, v. 2.0-2, Bruker AXS, 2006'
_computing_molecular_graphics 'SHELXTL, v. 6.12 UNIX, Bruker AXS'
_computing_publication_material 'SHELXTL, v. 6.12 UNIX, Bruker AXS'
_computing_structure_refinement 'SHELXTL, v. 6.12 UNIX, Bruker AXS'
_computing_structure_solution 'SHELXTL, v. 6.12 UNIX, Bruker AXS'
_diffrn_ambient_temperature 110(2)
_diffrn_measured_fraction_theta_full 0.995
_diffrn_measured_fraction_theta_max 0.995
_diffrn_measurement_device_type 'Bruker Kappa APEX2 diffractometer'
_diffrn_measurement_method 'omega and phi scans'
_diffrn_radiation_monochromator graphite
_diffrn_radiation_source 'fine-focus sealed tube'
_diffrn_radiation_type MoK\a
_diffrn_radiation_wavelength 0.71073
_diffrn_reflns_av_R_equivalents 0.0257
_diffrn_reflns_av_sigmaI/netI 0.0133
_diffrn_reflns_limit_h_max 11
_diffrn_reflns_limit_h_min -11
_diffrn_reflns_limit_k_max 11
_diffrn_reflns_limit_k_min -11
_diffrn_reflns_limit_l_max 17
_diffrn_reflns_limit_l_min -17
_diffrn_reflns_number 39574
_diffrn_reflns_theta_full 29.66
_diffrn_reflns_theta_max 29.66
_diffrn_reflns_theta_min 1.67
_diffrn_standards_decay_% 0
_diffrn_standards_interval_count 0
_diffrn_standards_interval_time 0
_diffrn_standards_number 0
_exptl_absorpt_coefficient_mu 0.691
_exptl_absorpt_correction_T_max 0.8904
_exptl_absorpt_correction_T_min 0.7979
_exptl_absorpt_correction_type multi-scan
_exptl_absorpt_process_details
; 
Sheldrick, G. M., SADABS, v. 2.10, Bruker AXS, Madison, WI
;
_exptl_crystal_colour colourless
_exptl_crystal_density_diffrn 1.989
_exptl_crystal_density_meas ?
_exptl_crystal_density_method 'not measured'
_exptl_crystal_description prism
_exptl_crystal_F_000 492
_exptl_crystal_size_max 0.342
_exptl_crystal_size_mid 0.281
_exptl_crystal_size_min 0.172
_refine_diff_density_max 0.277
_refine_diff_density_min -0.412
_refine_diff_density_rms 0.049
_refine_ls_extinction_coef none
_refine_ls_extinction_method none
_refine_ls_goodness_of_fit_ref 1.078
_refine_ls_hydrogen_treatment refxyz
_refine_ls_matrix_type full
_refine_ls_number_parameters 297
_refine_ls_number_reflns 4768
_refine_ls_number_restraints 4
_refine_ls_restrained_S_all 1.078
_refine_ls_R_factor_all 0.0221
_refine_ls_R_factor_gt 0.0204
_refine_ls_shift/su_max 0.002
_refine_ls_shift/su_mean 0.000
_refine_ls_structure_factor_coef Fsqd
_refine_ls_weighting_details 'calc w=1/[\s^2^(Fo^2^)+(0.0302P)^2^+0.2379P] where P=(Fo^2^+2Fc^2^)/3'
_refine_ls_weighting_scheme calc
_refine_ls_wR_factor_gt 0.0570
_refine_ls_wR_factor_ref 0.0582
_reflns_number_gt 4465
_reflns_number_total 4768
_reflns_threshold_expression >2sigma(I)
_cod_data_source_file ja105522d_si_003.cif
_cod_data_source_block ss231
_cod_depositor_comments
;
The following automatic conversions were performed:

'_exptl_crystal_density_meas' value 'none' was changed to '?' - the
value is perceived as not measured.

Automatic conversion script
Id: cif_fix_values 3008 2015-01-20 13:52:24Z robertas 
;
_cod_original_formula_sum '    B12 F12 H8 K2 O4 '
_cod_database_code 4103154

loop_
_symmetry_equiv_pos_as_xyz
'x, y, z'
'-x, -y, -z'

loop_
_atom_site_label
_atom_site_type_symbol
_atom_site_fract_x
_atom_site_fract_y
_atom_site_fract_z
_atom_site_U_iso_or_equiv
_atom_site_adp_type
_atom_site_occupancy
_atom_site_symmetry_multiplicity
_atom_site_calc_flag
_atom_site_refinement_flags
F1 F 0.68247(7) 0.70972(7) 0.36076(5) 0.01541(11) Uani 1 1 d .
F2 F 0.31555(7) 0.45657(7) 0.25588(4) 0.01434(11) Uani 1 1 d .
F3 F 0.65351(7) 0.32760(7) 0.33293(4) 0.01390(11) Uani 1 1 d .
F4 F 0.89248(7) 0.58360(7) 0.55146(5) 0.01620(11) Uani 1 1 d .
F5 F 0.70795(7) 0.86368(6) 0.61310(5) 0.01481(11) Uani 1 1 d .
F6 F 0.34927(7) 0.77188(7) 0.43084(5) 0.01418(11) Uani 1 1 d .
B1 B 0.60015(12) 0.61681(12) 0.42436(8) 0.01068(17) Uani 1 1 d .
B2 B 0.39519(12) 0.46756(12) 0.36432(8) 0.01072(17) Uani 1 1 d .
B3 B 0.58132(12) 0.40160(12) 0.40624(8) 0.01051(17) Uani 1 1 d .
B4 B 0.71697(12) 0.54629(12) 0.53071(8) 0.01099(17) Uani 1 1 d .
B5 B 0.61604(12) 0.70063(11) 0.56582(8) 0.01056(17) Uani 1 1 d .
B6 B 0.41718(12) 0.65011(12) 0.46319(8) 0.01041(17) Uani 1 1 d .
F7 F 0.36395(7) 0.16486(7) 0.15252(4) 0.01472(11) Uani 1 1 d .
F8 F 0.12350(7) 0.38114(6) 0.03712(5) 0.01611(11) Uani 1 1 d .
F9 F 0.01324(7) 0.19435(7) 0.22859(4) 0.01538(11) Uani 1 1 d .
F10 F 0.10792(8) -0.15692(7) 0.19455(5) 0.01731(12) Uani 1 1 d .
F11 F 0.26895(7) -0.18071(7) -0.01096(5) 0.01853(12) Uani 1 1 d .
F12 F 0.28097(7) 0.14631(7) -0.11004(5) 0.01890(12) Uani 1 1 d .
B7 B 0.19968(12) 0.09567(12) 0.08543(8) 0.01100(17) Uani 1 1 d .
B8 B 0.07147(12) 0.21103(12) 0.02272(8) 0.01137(17) Uani 1 1 d .
B9 B 0.01139(13) 0.10827(12) 0.12723(8) 0.01151(17) Uani 1 1 d .
B10 B 0.05890(13) -0.08429(12) 0.10842(8) 0.01176(17) Uani 1 1 d .
B11 B 0.14760(13) -0.09992(12) -0.00706(8) 0.01196(17) Uani 1 1 d .
B12 B 0.15574(12) 0.08190(12) -0.06028(8) 0.01187(17) Uani 1 1 d .
O1 O 0.51095(9) 0.94784(9) 0.27858(6) 0.01745(14) Uani 1 1 d D
H1 H 0.5015(19) 1.0261(17) 0.2558(12) 0.026 Uiso 1 1 d D
H2 H 0.4578(19) 0.9358(18) 0.3206(12) 0.026 Uiso 1 1 d D
O2 O 0.60443(10) 0.44225(9) 0.10992(6) 0.01822(14) Uani 1 1 d D
O3 O -0.13041(10) 1.05556(10) 0.39170(6) 0.02075(15) Uani 1 1 d D
H5 H -0.2293(18) 1.0189(19) 0.3608(13) 0.031 Uiso 1 1 d D
H6 H -0.094(2) 1.1226(18) 0.3596(13) 0.031 Uiso 1 1 d D
O4 O -0.04981(11) 0.51984(10) 0.23922(8) 0.02904(19) Uani 1 1 d D
H7 H 0.008(2) 0.524(2) 0.2013(14) 0.044 Uiso 1 1 d D
H8 H -0.049(2) 0.449(2) 0.2652(14) 0.044 Uiso 1 1 d D
K1 K 0.42375(3) 0.65562(2) 0.117279(16) 0.01455(5) Uani 1 1 d .
K2 K 0.03255(3) 0.81659(3) 0.388985(18) 0.02432(6) Uani 1 1 d .
H4 H 0.7042(18) 0.468(2) 0.1425(13) 0.037(4) Uiso 1 1 d D
H3 H 0.562(2) 0.3613(19) 0.1320(14) 0.042(5) Uiso 1 1 d D

loop_
_atom_site_aniso_label
_atom_site_aniso_U_11
_atom_site_aniso_U_22
_atom_site_aniso_U_33
_atom_site_aniso_U_23
_atom_site_aniso_U_13
_atom_site_aniso_U_12
F1 0.0175(3) 0.0144(2) 0.0183(3) 0.0084(2) 0.0097(2) 0.0049(2)
F2 0.0161(3) 0.0162(3) 0.0093(2) 0.00270(19) 0.00015(19) 0.0050(2)
F3 0.0154(3) 0.0148(2) 0.0138(2) 0.00169(19) 0.0065(2) 0.0071(2)
F4 0.0081(2) 0.0183(3) 0.0207(3) 0.0011(2) 0.0028(2) 0.0038(2)
F5 0.0145(3) 0.0090(2) 0.0171(3) -0.00015(19) 0.0020(2) 0.00071(19)
F6 0.0151(3) 0.0131(2) 0.0178(3) 0.0068(2) 0.0046(2) 0.0081(2)
B1 0.0113(4) 0.0095(4) 0.0120(4) 0.0035(3) 0.0039(3) 0.0032(3)
B2 0.0107(4) 0.0110(4) 0.0099(4) 0.0022(3) 0.0016(3) 0.0033(3)
B3 0.0107(4) 0.0106(4) 0.0105(4) 0.0018(3) 0.0031(3) 0.0037(3)
B4 0.0096(4) 0.0109(4) 0.0124(4) 0.0025(3) 0.0024(3) 0.0033(3)
B5 0.0102(4) 0.0092(4) 0.0118(4) 0.0020(3) 0.0025(3) 0.0025(3)
B6 0.0104(4) 0.0102(4) 0.0113(4) 0.0032(3) 0.0027(3) 0.0038(3)
F7 0.0107(2) 0.0143(2) 0.0151(3) 0.0016(2) -0.00178(19) 0.00184(19)
F8 0.0192(3) 0.0080(2) 0.0175(3) 0.00246(19) -0.0001(2) 0.0018(2)
F9 0.0180(3) 0.0149(3) 0.0113(2) -0.00053(19) 0.0042(2) 0.0034(2)
F10 0.0211(3) 0.0147(3) 0.0138(3) 0.0068(2) -0.0014(2) 0.0039(2)
F11 0.0163(3) 0.0186(3) 0.0222(3) 0.0017(2) 0.0028(2) 0.0113(2)
F12 0.0165(3) 0.0205(3) 0.0180(3) 0.0039(2) 0.0085(2) -0.0004(2)
B7 0.0101(4) 0.0100(4) 0.0113(4) 0.0020(3) 0.0005(3) 0.0024(3)
B8 0.0120(4) 0.0089(4) 0.0118(4) 0.0024(3) 0.0009(3) 0.0024(3)
B9 0.0118(4) 0.0111(4) 0.0106(4) 0.0016(3) 0.0018(3) 0.0030(3)
B10 0.0129(4) 0.0100(4) 0.0109(4) 0.0029(3) 0.0008(3) 0.0024(3)
B11 0.0114(4) 0.0113(4) 0.0127(4) 0.0017(3) 0.0014(3) 0.0045(3)
B12 0.0110(4) 0.0120(4) 0.0116(4) 0.0027(3) 0.0027(3) 0.0018(3)
O1 0.0189(3) 0.0167(3) 0.0197(3) 0.0063(3) 0.0066(3) 0.0078(3)
O2 0.0197(4) 0.0175(3) 0.0189(3) 0.0057(3) 0.0048(3) 0.0072(3)
O3 0.0166(3) 0.0225(4) 0.0195(3) 0.0087(3) 0.0024(3) -0.0008(3)
O4 0.0221(4) 0.0174(4) 0.0467(5) 0.0098(3) 0.0052(4) 0.0060(3)
K1 0.01529(9) 0.01261(9) 0.01577(9) 0.00396(7) 0.00415(7) 0.00364(7)
K2 0.01429(10) 0.03742(13) 0.01855(10) -0.00333(9) 0.00251(8) 0.01008(9)

loop_
_atom_type_symbol
_atom_type_description
_atom_type_scat_dispersion_real
_atom_type_scat_dispersion_imag
_atom_type_scat_source
B B 0.0013 0.0007 'International Tables Vol C Tables 4.2.6.8 and 6.1.1.4'
F F 0.0171 0.0103 'International Tables Vol C Tables 4.2.6.8 and 6.1.1.4'
H H 0.0000 0.0000 'International Tables Vol C Tables 4.2.6.8 and 6.1.1.4'
K K 0.2009 0.2494 'International Tables Vol C Tables 4.2.6.8 and 6.1.1.4'
O O 0.0106 0.0060 'International Tables Vol C Tables 4.2.6.8 and 6.1.1.4'

loop_
_geom_angle_atom_site_label_1
_geom_angle_atom_site_label_2
_geom_angle_atom_site_label_3
_geom_angle
_geom_angle_site_symmetry_1
_geom_angle_site_symmetry_3
B1 F1 K2 125.33(5) . 1_655
B1 F1 K1 110.25(5) . .
K2 F1 K1 119.861(19) 1_655 .
B2 F2 K1 127.76(5) . .
B4 F4 K2 110.15(5) . 1_655
B5 F5 K2 150.57(5) . 2_676
B6 F6 K2 135.82(5) . .
F1 B1 B4 120.97(7) . .
F1 B1 B6 122.39(7) . .
B4 B1 B6 108.39(7) . .
F1 B1 B2 120.47(7) . .
B4 B1 B2 109.28(7) . .
B6 B1 B2 60.36(5) . .
F1 B1 B3 119.79(7) . .
B4 B1 B3 60.84(5) . .
B6 B1 B3 108.80(7) . .
B2 B1 B3 60.50(5) . .
F1 B1 B5 121.92(7) . .
B4 B1 B5 60.32(5) . .
B6 B1 B5 60.14(5) . .
B2 B1 B5 109.22(7) . .
B3 B1 B5 109.48(7) . .
F2 B2 B1 118.50(7) . .
F2 B2 B4 122.85(7) . 2_666
B1 B2 B4 107.53(7) . 2_666
F2 B2 B6 117.79(7) . .
B1 B2 B6 59.72(5) . .
B4 B2 B6 60.02(5) 2_666 .
F2 B2 B3 123.55(7) . .
B1 B2 B3 59.76(5) . .
B4 B2 B3 107.76(7) 2_666 .
B6 B2 B3 107.70(6) . .
F2 B2 B5 126.43(7) . 2_666
B1 B2 B5 107.55(6) . 2_666
B4 B2 B5 60.06(5) 2_666 2_666
B6 B2 B5 108.01(7) . 2_666
B3 B2 B5 59.85(5) . 2_666
F3 B3 B6 121.95(7) . 2_666
F3 B3 B1 121.02(7) . .
B6 B3 B1 107.04(6) 2_666 .
F3 B3 B5 123.62(7) . 2_666
B6 B3 B5 60.15(5) 2_666 2_666
B1 B3 B5 107.72(7) . 2_666
F3 B3 B2 123.27(7) . .
B6 B3 B2 107.69(7) 2_666 .
B1 B3 B2 59.74(5) . .
B5 B3 B2 60.08(5) 2_666 .
F3 B3 B4 119.74(7) . .
B6 B3 B4 59.92(5) 2_666 .
B1 B3 B4 59.32(5) . .
B5 B3 B4 108.19(7) 2_666 .
B2 B3 B4 107.47(6) . .
F4 B4 B1 120.39(7) . .
F4 B4 B2 123.59(7) . 2_666
B1 B4 B2 108.00(7) . 2_666
F4 B4 B6 122.76(7) . 2_666
B1 B4 B6 107.04(7) . 2_666
B2 B4 B6 60.17(5) 2_666 2_666
F4 B4 B5 121.69(7) . .
B1 B4 B5 60.36(5) . .
B2 B4 B5 60.31(5) 2_666 .
B6 B4 B5 108.33(7) 2_666 .
F4 B4 B3 120.00(7) . .
B1 B4 B3 59.83(5) . .
B2 B4 B3 108.09(7) 2_666 .
B6 B4 B3 59.41(5) 2_666 .
B5 B4 B3 108.70(7) . .
F5 B5 B6 120.28(7) . .
F5 B5 B4 122.42(7) . .
B6 B5 B4 107.13(7) . .
F5 B5 B3 123.31(7) . 2_666
B6 B5 B3 59.55(5) . 2_666
B4 B5 B3 107.61(7) . 2_666
F5 B5 B1 120.04(7) . .
B6 B5 B1 59.55(5) . .
B4 B5 B1 59.32(5) . .
B3 B5 B1 106.95(7) 2_666 .
F5 B5 B2 125.01(7) . 2_666
B6 B5 B2 107.22(7) . 2_666
B4 B5 B2 59.63(5) . 2_666
B3 B5 B2 60.08(5) 2_666 2_666
B1 B5 B2 106.65(6) . 2_666
F6 B6 B3 122.22(7) . 2_666
F6 B6 B1 121.42(7) . .
B3 B6 B1 108.14(7) 2_666 .
F6 B6 B4 121.62(7) . 2_666
B3 B6 B4 60.66(5) 2_666 2_666
B1 B6 B4 107.54(6) . 2_666
F6 B6 B5 121.56(7) . .
B3 B6 B5 60.30(5) 2_666 .
B1 B6 B5 60.31(5) . .
B4 B6 B5 108.90(6) 2_666 .
F6 B6 B2 120.33(7) . .
B3 B6 B2 108.81(7) 2_666 .
B1 B6 B2 59.93(5) . .
B4 B6 B2 59.82(5) 2_666 .
B5 B6 B2 109.01(6) . .
B8 F8 K1 140.47(5) . .
B10 F10 K2 136.68(6) . 1_545
B11 F11 K1 136.25(6) . 1_545
B12 F12 K1 155.16(5) . 2_665
F7 B7 B11 118.95(7) . .
F7 B7 B8 124.37(7) . .
B11 B7 B8 107.68(6) . .
F7 B7 B10 120.64(7) . .
B11 B7 B10 59.76(5) . .
B8 B7 B10 107.90(7) . .
F7 B7 B9 124.08(7) . .
B11 B7 B9 107.69(7) . .
B8 B7 B9 60.03(5) . .
B10 B7 B9 59.98(5) . .
F7 B7 B12 121.08(8) . .
B11 B7 B12 59.84(5) . .
B8 B7 B12 59.90(5) . .
B10 B7 B12 107.72(6) . .
B9 B7 B12 107.87(7) . .
F8 B8 B12 121.93(8) . .
F8 B8 B7 124.13(7) . .
B12 B8 B7 60.09(5) . .
F8 B8 B11 120.88(7) . 2
B12 B8 B11 107.18(7) . 2
B7 B8 B11 107.36(7) . 2
F8 B8 B9 123.02(7) . .
B12 B8 B9 107.99(7) . .
B7 B8 B9 60.00(5) . .
B11 B8 B9 59.76(5) 2 .
F8 B8 B10 119.89(7) . 2
B12 B8 B10 59.61(5) . 2
B7 B8 B10 107.55(7) . 2
B11 B8 B10 59.58(5) 2 2
B9 B8 B10 107.62(7) . 2
F9 B9 B11 120.23(7) . 2
F9 B9 B10 123.00(7) . .
B11 B9 B10 107.07(7) 2 .
F9 B9 B7 124.06(7) . .
B11 B9 B7 107.60(7) 2 .
B10 B9 B7 60.00(5) . .
F9 B9 B8 122.02(7) . .
B11 B9 B8 60.10(5) 2 .
B10 B9 B8 107.86(7) . .
B7 B9 B8 59.97(6) . .
F9 B9 B12 120.26(8) . 2
B11 B9 B12 59.70(5) 2 2
B10 B9 B12 59.49(5) . 2
B7 B9 B12 107.65(7) . 2
B8 B9 B12 108.02(7) . 2
F10 B10 B12 122.19(8) . 2
F10 B10 B11 120.44(8) . .
B12 B10 B11 107.83(7) 2 .
F10 B10 B9 123.20(8) . .
B12 B10 B9 60.58(5) 2 .
B11 B10 B9 107.93(7) . .
F10 B10 B7 121.81(7) . .
B12 B10 B7 108.54(7) 2 .
B11 B10 B7 60.02(5) . .
B9 B10 B7 60.02(5) . .
F10 B10 B8 120.02(7) . 2
B12 B10 B8 59.97(5) 2 2
B11 B10 B8 60.04(5) . 2
B9 B10 B8 108.64(7) . 2
B7 B10 B8 108.55(7) . 2
F11 B11 B10 120.74(8) . .
F11 B11 B9 122.04(8) . 2
B10 B11 B9 108.57(7) . 2
F11 B11 B12 121.74(8) . .
B10 B11 B12 108.38(7) . .
B9 B11 B12 60.63(5) 2 .
F11 B11 B7 120.51(7) . .
B10 B11 B7 60.22(5) . .
B9 B11 B7 109.06(7) 2 .
B12 B11 B7 60.21(5) . .
F11 B11 B8 121.32(7) . 2
B10 B11 B8 60.38(6) . 2
B9 B11 B8 60.14(5) 2 2
B12 B11 B8 108.80(7) . 2
B7 B11 B8 108.98(7) . 2
F12 B12 B10 121.69(8) . 2
F12 B12 B11 121.87(8) . .
B10 B12 B11 107.40(7) 2 .
F12 B12 B8 121.98(7) . .
B10 B12 B8 60.43(5) 2 .
B11 B12 B8 107.85(7) . .
F12 B12 B7 122.07(7) . .
B10 B12 B7 108.13(7) 2 .
B11 B12 B7 59.95(5) . .
B8 B12 B7 60.01(5) . .
F12 B12 B9 120.99(7) . 2
B10 B12 B9 59.93(5) 2 2
B11 B12 B9 59.67(5) . 2
B8 B12 B9 108.49(7) . 2
B7 B12 B9 108.08(7) . 2
K1 O1 H1 115.0(11) . .
K1 O1 H2 110.6(11) . .
H1 O1 H2 108.6(15) . .
K1 O2 K1 103.47(2) . 2_665
K1 O2 H4 122.0(12) . .
K1 O2 H4 108.1(12) 2_665 .
K1 O2 H3 111.1(12) . .
K1 O2 H3 108.7(12) 2_665 .
H4 O2 H3 103.1(16) . .
K2 O3 K2 98.42(3) 2_576 .
K2 O3 H5 119.9(12) 2_576 .
K2 O3 H5 112.1(11) . .
K2 O3 H6 110.6(12) 2_576 .
K2 O3 H6 111.6(12) . .
H5 O3 H6 104.4(15) . .
K2 O4 H7 111.7(15) . .
K2 O4 H8 113.4(14) . .
H7 O4 H8 109(2) . .
F12 K1 F11 87.87(2) 2_665 1_565
F12 K1 O2 79.97(2) 2_665 .
F11 K1 O2 140.84(2) 1_565 .
F12 K1 F2 135.720(19) 2_665 .
F11 K1 F2 132.629(19) 1_565 .
O2 K1 F2 76.46(2) . .
F12 K1 O1 71.03(2) 2_665 .
F11 K1 O1 83.91(2) 1_565 .
O2 K1 O1 125.43(2) . .
F2 K1 O1 93.26(2) . .
F12 K1 O2 81.33(2) 2_665 2_665
F11 K1 O2 64.84(2) 1_565 2_665
O2 K1 O2 76.53(2) . 2_665
F2 K1 O2 127.35(2) . 2_665
O1 K1 O2 138.92(2) . 2_665
F12 K1 F8 155.299(19) 2_665 .
F11 K1 F8 88.172(18) 1_565 .
O2 K1 F8 87.87(2) . .
F2 K1 F8 59.756(16) . .
O1 K1 F8 132.64(2) . .
O2 K1 F8 74.93(2) 2_665 .
F12 K1 F1 74.871(17) 2_665 .
F11 K1 F1 141.436(17) 1_565 .
O2 K1 F1 70.405(19) . .
F2 K1 F1 62.100(15) . .
O1 K1 F1 58.029(18) . .
O2 K1 F1 141.90(2) 2_665 .
F8 K1 F1 121.120(16) . .
F12 K1 K1 78.091(15) 2_665 2_665
F11 K1 K1 101.567(15) 1_565 2_665
O2 K1 K1 39.596(16) . 2_665
F2 K1 K1 104.655(14) . 2_665
O1 K1 K1 148.450(18) . 2_665
O2 K1 K1 36.933(15) 2_665 2_665
F8 K1 K1 78.850(14) . 2_665
F1 K1 K1 107.973(12) . 2_665
F12 K1 H3 93.6(3) 2_665 .
F11 K1 H3 147.5(3) 1_565 .
O2 K1 H3 14.4(3) . .
F2 K1 H3 62.8(3) . .
O1 K1 H3 127.2(3) . .
O2 K1 H3 83.2(3) 2_665 .
F8 K1 H3 77.1(3) . .
F1 K1 H3 69.2(3) . .
K1 K1 H3 47.5(3) 2_665 .
O3 K2 F10 144.96(2) 2_576 1_565
O3 K2 F6 82.16(2) 2_576 .
F10 K2 F6 79.744(18) 1_565 .
O3 K2 O3 81.58(3) 2_576 .
F10 K2 O3 95.18(2) 1_565 .
F6 K2 O3 142.76(2) . .
O3 K2 O4 140.94(3) 2_576 .
F10 K2 O4 65.12(2) 1_565 .
F6 K2 O4 82.13(2) . .
O3 K2 O4 129.32(3) . .
O3 K2 F1 98.97(2) 2_576 1_455
F10 K2 F1 110.796(18) 1_565 1_455
F6 K2 F1 152.567(19) . 1_455
O3 K2 F1 63.52(2) . 1_455
O4 K2 F1 80.02(2) . 1_455
O3 K2 F5 82.37(2) 2_576 2_676
F10 K2 F5 63.564(17) 1_565 2_676
F6 K2 F5 71.826(17) . 2_676
O3 K2 F5 72.96(2) . 2_676
O4 K2 F5 125.41(2) . 2_676
F1 K2 F5 135.600(18) 1_455 2_676
O3 K2 F4 61.63(2) 2_576 1_455
F10 K2 F4 149.399(18) 1_565 1_455
F6 K2 F4 94.653(16) . 1_455
O3 K2 F4 106.51(2) . 1_455
O4 K2 F4 84.35(2) . 1_455
F1 K2 F4 63.049(16) 1_455 1_455
F5 K2 F4 143.221(16) 2_676 1_455
O3 K2 K2 41.152(18) 2_576 2_576
F10 K2 K2 126.641(17) 1_565 2_576
F6 K2 K2 116.112(15) . 2_576
O3 K2 K2 40.429(17) . 2_576
O4 K2 K2 158.52(2) . 2_576
F1 K2 K2 78.789(14) 1_455 2_576
F5 K2 K2 73.616(13) 2_676 2_576
F4 K2 K2 82.962(13) 1_455 2_576

loop_
_geom_bond_atom_site_label_1
_geom_bond_atom_site_label_2
_geom_bond_distance
_geom_bond_site_symmetry_2
F1 B1 1.3860(11) .
F1 K2 2.7714(6) 1_655
F1 K1 3.2843(6) .
F2 B2 1.3812(11) .
F2 K1 2.7698(6) .
F3 B3 1.3780(11) .
F4 B4 1.3830(11) .
F4 K2 3.2803(7) 1_655
F5 B5 1.3828(11) .
F5 K2 3.0433(6) 2_676
F6 B6 1.3907(10) .
F6 K2 2.7398(6) .
B1 B4 1.7809(14) .
B1 B6 1.7860(14) .
B1 B2 1.7899(14) .
B1 B3 1.7902(13) .
B1 B5 1.7997(14) .
B2 B4 1.7913(14) 2_666
B2 B6 1.7976(14) .
B2 B3 1.8036(14) .
B2 B5 1.8036(14) 2_666
B3 B6 1.7857(14) 2_666
B3 B5 1.7994(14) 2_666
B3 B4 1.8083(14) .
B4 B2 1.7912(14) 2_666
B4 B6 1.7949(14) 2_666
B4 B5 1.7991(14) .
B5 B6 1.7966(14) .
B5 B3 1.7993(14) 2_666
B5 B2 1.8036(14) 2_666
B6 B3 1.7856(14) 2_666
B6 B4 1.7949(14) 2_666
F7 B7 1.3841(10) .
F8 B8 1.3850(10) .
F8 K1 2.8432(6) .
F9 B9 1.3816(11) .
F10 B10 1.3853(11) .
F10 K2 2.7107(6) 1_545
F11 B11 1.3783(11) .
F11 K1 2.6655(6) 1_545
F12 B12 1.3787(11) .
F12 K1 2.6501(6) 2_665
B7 B11 1.7904(14) .
B7 B8 1.7937(14) .
B7 B10 1.7938(14) .
B7 B9 1.7942(14) .
B7 B12 1.7952(14) .
B8 B12 1.7919(14) .
B8 B11 1.7940(14) 2
B8 B9 1.7949(14) .
B8 B10 1.8001(13) 2
B9 B11 1.7879(14) 2
B9 B10 1.7936(14) .
B9 B12 1.8051(14) 2
B10 B12 1.7854(14) 2
B10 B11 1.7856(14) .
B10 B8 1.8001(13) 2
B11 B9 1.7879(14) 2
B11 B12 1.7885(14) .
B11 B8 1.7940(14) 2
B12 B10 1.7854(14) 2
B12 B9 1.8051(14) 2
O1 K1 2.8126(8) .
O1 H1 0.789(13) .
O1 H2 0.768(13) .
O2 K1 2.6685(7) .
O2 K1 2.8306(8) 2_665
O2 H4 0.809(14) .
O2 H3 0.816(14) .
O3 K2 2.7070(8) 2_576
O3 K2 2.7469(9) .
O3 H5 0.797(14) .
O3 H6 0.792(13) .
O4 K2 2.7703(9) .
O4 H7 0.751(14) .
O4 H8 0.736(14) .
K1 F12 2.6500(6) 2_665
K1 F11 2.6655(6) 1_565
K1 O2 2.8306(8) 2_665
K1 K1 4.3188(4) 2_665
K1 H3 3.059(16) .
K2 O3 2.7069(8) 2_576
K2 F10 2.7108(6) 1_565
K2 F1 2.7714(6) 1_455
K2 F5 3.0434(6) 2_676
K2 F4 3.2803(7) 1_455
K2 K2 4.1293(5) 2_576
